data_7128067
loop_
_publ_author_name
'Korb, Marcus'
'Moggach, Stephen A.'
'Low, Paul J.'

_publ_section_title
;
 Synthesis of a diferrocenylvinylidene complex by migration of a
 ferrocenyl substituent.
;
_journal_issue 35
_journal_name_full 'Chemical communications (Cambridge, England)'
_journal_page_first 4251
_journal_page_last 4254
_journal_paper_doi 10.1039/d1cc00605c
_journal_volume 57
_journal_year 2021
_chemical_formula_moiety 'C92 H80 Fe2 P4 Ru2, 2(C32 H12 B F24), 2(C H Cl3)'
_chemical_formula_sum 'C158 H106 B2 Cl6 F48 Fe2 P4 Ru2'
_chemical_formula_weight 3588.46
_space_group_crystal_system triclinic
_space_group_IT_number 2
_space_group_name_Hall '-P 1'
_space_group_name_H-M_alt 'P -1'
_atom_sites_solution_hydrogens geom
_audit_creation_method SHELXL-2018/3
_audit_update_record
;
2021-01-17 deposited with the CCDC.	2021-03-25 downloaded from the CCDC.
;
_cell_angle_alpha 115.156(3)
_cell_angle_beta 99.515(3)
_cell_angle_gamma 97.565(2)
_cell_formula_units_Z 1
_cell_length_a 14.9101(5)
_cell_length_b 16.8933(5)
_cell_length_c 17.7738(6)
_cell_measurement_reflns_used 13745
_cell_measurement_temperature 169.9(2)
_cell_measurement_theta_max 27.6450
_cell_measurement_theta_min 3.3650
_cell_volume 3892.9(3)
_computing_cell_refinement 'CrysAlisPro 1.171.40.53 (Rigaku OD, 2019)'
_computing_data_collection 'CrysAlisPro 1.171.40.53 (Rigaku OD, 2019)'
_computing_data_reduction 'CrysAlisPro 1.171.40.53 (Rigaku OD, 2019)'
_computing_structure_refinement 'SHELXL-2018/3 (Sheldrick, 2018)'
_computing_structure_solution 'SHELXS-2018/3 (Sheldrick, 2018)'
_diffrn_ambient_temperature 169.9(2)
_diffrn_detector_area_resol_mean 10.4738
_diffrn_measured_fraction_theta_full 0.992
_diffrn_measured_fraction_theta_max 0.992
_diffrn_measurement_device_type 'Xcalibur, Ruby, Gemini ultra'
_diffrn_measurement_method '\w scans'
_diffrn_radiation_type MoK\a
_diffrn_radiation_wavelength 0.71073
_diffrn_reflns_av_R_equivalents 0.0380
_diffrn_reflns_av_unetI/netI 0.0561
_diffrn_reflns_Laue_measured_fraction_full 0.992
_diffrn_reflns_Laue_measured_fraction_max 0.992
_diffrn_reflns_limit_h_max 18
_diffrn_reflns_limit_h_min -18
_diffrn_reflns_limit_k_max 20
_diffrn_reflns_limit_k_min -20
_diffrn_reflns_limit_l_max 21
_diffrn_reflns_limit_l_min -21
_diffrn_reflns_number 38044
_diffrn_reflns_point_group_measured_fraction_full 0.992
_diffrn_reflns_point_group_measured_fraction_max 0.992
_diffrn_reflns_theta_full 25.499
_diffrn_reflns_theta_max 25.499
_diffrn_reflns_theta_min 3.269
_exptl_absorpt_coefficient_mu 0.625
_exptl_absorpt_correction_T_max 0.943
_exptl_absorpt_correction_T_min 0.823
_exptl_absorpt_correction_type analytical
_exptl_absorpt_process_details
;
CrysAlisPro 1.171.40.53 (Rigaku Oxford Diffraction, 2019)
Analytical numeric absorption correction using a multifaceted crystal
			model based on expressions derived by R.C. Clark & J.S. Reid.
(Clark, R. C. & Reid, J. S. (1995). Acta Cryst. A51, 887-897)
Empirical absorption correction using spherical harmonics,
 implemented in SCALE3 ABSPACK scaling algorithm.
;
_exptl_crystal_colour 'green brown'
_exptl_crystal_density_diffrn 1.531
_exptl_crystal_description block
_exptl_crystal_F_000 1798
_exptl_crystal_size_max 0.301
_exptl_crystal_size_mid 0.129
_exptl_crystal_size_min 0.067
_refine_diff_density_max 0.777
_refine_diff_density_min -0.570
_refine_diff_density_rms 0.069
_refine_ls_extinction_method none
_refine_ls_goodness_of_fit_ref 1.049
_refine_ls_hydrogen_treatment constr
_refine_ls_matrix_type full
_refine_ls_number_parameters 1178
_refine_ls_number_reflns 14378
_refine_ls_number_restraints 1375
_refine_ls_restrained_S_all 1.080
_refine_ls_R_factor_all 0.0786
_refine_ls_R_factor_gt 0.0532
_refine_ls_shift/su_max 0.001
_refine_ls_shift/su_mean 0.000
_refine_ls_structure_factor_coef Fsqd
_refine_ls_weighting_details 'w=1/[\s^2^(Fo^2^)+(0.0590P)^2^+2.0019P] where P=(Fo^2^+2Fc^2^)/3'
_refine_ls_weighting_scheme calc
_refine_ls_wR_factor_gt 0.1191
_refine_ls_wR_factor_ref 0.1283
_reflns_Friedel_coverage 0.000
_reflns_number_gt 10712
_reflns_number_total 14378
_reflns_threshold_expression 'I > 2\s(I)'
_cod_data_source_file d1cc00605c2.cif
_cod_data_source_block MK-W-132B-F2-170
_cod_depositor_comments 'Adding full bibliography for 7128064--7128069.cif.'
_cod_original_cell_volume 3892.9(2)
_cod_database_code 7128067
_shelx_shelxl_version_number 2018/3
_shelx_space_group_comment
;
The symmetry employed for this shelxl refinement is uniquely defined
by the following loop, which should always be used as a source of
symmetry information in preference to the above space-group names.
They are only intended as comments.
;
_oxdiff_exptl_absorpt_empirical_full_min 0.964
_oxdiff_exptl_absorpt_empirical_full_max 1.045
_oxdiff_exptl_absorpt_empirical_details
;
Empirical correction (ABSPACK) includes:
- Absorption correction using spherical harmonics
- Frame scaling
- Detector area scaling
;

loop_
_space_group_symop_operation_xyz
'x, y, z'
'-x, -y, -z'

loop_
_atom_site_label
_atom_site_type_symbol
_atom_site_fract_x
_atom_site_fract_y
_atom_site_fract_z
_atom_site_U_iso_or_equiv
_atom_site_adp_type
_atom_site_occupancy
_atom_site_site_symmetry_order
_atom_site_calc_flag
_atom_site_refinement_flags_posn
_atom_site_refinement_flags_adp
_atom_site_refinement_flags_occupancy
_atom_site_disorder_assembly
_atom_site_disorder_group
C1 C 0.1093(2) 0.5017(2) 0.3285(2) 0.0284(7) Uani 1 1 d . . . . .
C2 C 0.1384(2) 0.5107(2) 0.4060(2) 0.0308(7) Uani 1 1 d . . . . .
C3 C 0.0672(2) 0.5054(2) 0.45505(19) 0.0296(7) Uani 1 1 d . . . . .
C4 C 0.0487(2) 0.4337(2) 0.4727(2) 0.0329(8) Uani 1 1 d . . . . .
H4 H 0.081280 0.388462 0.454222 0.040 Uiso 1 1 calc R U . . .
C5 C 0.0173(2) 0.5717(2) 0.4828(2) 0.0334(8) Uani 1 1 d . . . . .
H5 H 0.028423 0.620368 0.471154 0.040 Uiso 1 1 calc R U . . .
C6 C 0.2376(3) 0.5237(2) 0.4463(2) 0.0386(8) Uani 1 1 d . . . . .
C7 C 0.3156(3) 0.5592(3) 0.4256(3) 0.0531(10) Uani 1 1 d . . . . .
H7 H 0.313943 0.578740 0.383826 0.064 Uiso 1 1 calc R U . . .
C8 C 0.3972(3) 0.5597(3) 0.4802(3) 0.0652(12) Uani 1 1 d . . . . .
H8 H 0.458340 0.579713 0.480275 0.078 Uiso 1 1 calc R U . . .
C9 C 0.3702(3) 0.5251(3) 0.5337(3) 0.0605(11) Uani 1 1 d . . . . .
H9 H 0.410131 0.517802 0.575236 0.073 Uiso 1 1 calc R U . . .
C10 C 0.2726(3) 0.5032(2) 0.5142(2) 0.0473(9) Uani 1 1 d . . . . .
H10 H 0.236550 0.479322 0.540809 0.057 Uiso 1 1 calc R U . . .
C11 C 0.2793(9) 0.7576(8) 0.5662(6) 0.049(3) Uani 0.442(14) 1 d G . P A 1
H11 H 0.251657 0.769063 0.522105 0.058 Uiso 0.442(14) 1 calc R U P A 1
C12 C 0.3766(7) 0.7762(8) 0.6024(9) 0.053(3) Uani 0.442(14) 1 d G . P A 1
H12 H 0.423876 0.801941 0.586040 0.063 Uiso 0.442(14) 1 calc R U P A 1
C13 C 0.3889(7) 0.7486(9) 0.6678(7) 0.050(4) Uani 0.442(14) 1 d G . P A 1
H13 H 0.445782 0.753071 0.701825 0.059 Uiso 0.442(14) 1 calc R U P A 1
C14 C 0.2993(11) 0.7130(7) 0.6721(5) 0.047(3) Uani 0.442(14) 1 d G . P A 1
H14 H 0.287101 0.689990 0.709450 0.056 Uiso 0.442(14) 1 calc R U P A 1
C15 C 0.2315(4) 0.7185(6) 0.6093(8) 0.038(3) Uani 0.442(14) 1 d G . P A 1
H15 H 0.167125 0.699873 0.598376 0.046 Uiso 0.442(14) 1 calc R U P A 1
C16 C 0.1895(3) 0.5868(2) 0.2166(3) 0.0467(9) Uani 1 1 d . . . . .
H16 H 0.250681 0.598099 0.247018 0.056 Uiso 1 1 calc R U . . .
C17 C 0.1498(4) 0.5216(3) 0.1322(3) 0.0676(13) Uani 1 1 d . . . . .
H17 H 0.179796 0.482241 0.096031 0.081 Uiso 1 1 calc R U . . .
C18 C 0.0567(4) 0.5265(3) 0.1119(3) 0.0729(14) Uani 1 1 d . . . . .
H18 H 0.013613 0.490547 0.059617 0.087 Uiso 1 1 calc R U . . .
C19 C 0.0396(3) 0.5948(3) 0.1837(3) 0.0573(11) Uani 1 1 d . . . . .
H19 H -0.016878 0.612086 0.187630 0.069 Uiso 1 1 calc R U . . .
C20 C 0.1216(3) 0.6320(2) 0.2477(3) 0.0421(9) Uani 1 1 d . . . . .
H20 H 0.129980 0.679108 0.302192 0.050 Uiso 1 1 calc R U . . .
C21 C -0.1536(3) 0.4732(2) 0.2471(2) 0.0422(8) Uani 1 1 d . . . . .
C22 C -0.1251(3) 0.5636(3) 0.3045(2) 0.0456(9) Uani 1 1 d . . . . .
H22 H -0.062503 0.592175 0.319805 0.055 Uiso 1 1 calc R U . . .
C23 C -0.1885(3) 0.6120(3) 0.3395(3) 0.0591(11) Uani 1 1 d . . . . .
H23 H -0.168585 0.672610 0.378525 0.071 Uiso 1 1 calc R U . . .
C24 C -0.2806(3) 0.5699(4) 0.3162(3) 0.0661(12) Uani 1 1 d . . . . .
H24 H -0.323763 0.602215 0.338783 0.079 Uiso 1 1 calc R U . . .
C25 C -0.3097(3) 0.4802(4) 0.2594(4) 0.0714(13) Uani 1 1 d . . . . .
H25 H -0.372395 0.451994 0.244719 0.086 Uiso 1 1 calc R U . . .
C26 C -0.2480(3) 0.4319(3) 0.2243(3) 0.0589(11) Uani 1 1 d . . . . .
H26 H -0.268832 0.371408 0.185219 0.071 Uiso 1 1 calc R U . . .
C27 C -0.1407(3) 0.3437(2) 0.0864(2) 0.0452(9) Uani 1 1 d . . . . .
C28 C -0.1701(3) 0.3878(3) 0.0403(3) 0.0663(13) Uani 1 1 d . . . . .
H28 H -0.156419 0.450261 0.066500 0.080 Uiso 1 1 calc R U . . .
C29 C -0.2196(4) 0.3401(3) -0.0442(3) 0.0876(18) Uani 1 1 d . . . . .
H29 H -0.239927 0.370326 -0.074577 0.105 Uiso 1 1 calc R U . . .
C30 C -0.2388(4) 0.2481(3) -0.0835(3) 0.0898(19) Uani 1 1 d . . . . .
H30 H -0.270955 0.215973 -0.140928 0.108 Uiso 1 1 calc R U . . .
C31 C -0.2106(4) 0.2031(3) -0.0383(3) 0.0761(15) Uani 1 1 d . . . . .
H31 H -0.224067 0.140697 -0.064946 0.091 Uiso 1 1 calc R U . . .
C32 C -0.1626(3) 0.2508(2) 0.0463(2) 0.0529(11) Uani 1 1 d . . . . .
H32 H -0.144625 0.220260 0.077073 0.064 Uiso 1 1 calc R U . . .
C33 C -0.0590(3) 0.3290(2) 0.2385(2) 0.0391(8) Uani 1 1 d . . . . .
H33A H -0.045822 0.359587 0.300563 0.047 Uiso 1 1 calc R U . . .
H33B H -0.116862 0.284010 0.217203 0.047 Uiso 1 1 calc R U . . .
C34 C 0.0201(3) 0.2832(2) 0.2113(3) 0.0450(9) Uani 1 1 d . . . . .
H34A H -0.006387 0.224995 0.162032 0.054 Uiso 1 1 calc R U . . .
H34B H 0.052005 0.273367 0.257618 0.054 Uiso 1 1 calc R U . . .
C35 C 0.2216(3) 0.3495(2) 0.2353(2) 0.0412(8) Uani 1 1 d . . . . .
C36 C 0.2957(3) 0.3868(3) 0.2145(3) 0.0648(12) Uani 1 1 d . . . . .
H36 H 0.284303 0.410732 0.176431 0.078 Uiso 1 1 calc R U . . .
C37 C 0.3860(4) 0.3891(4) 0.2490(4) 0.0832(15) Uani 1 1 d . . . . .
H37 H 0.435206 0.414419 0.234334 0.100 Uiso 1 1 calc R U . . .
C38 C 0.4030(4) 0.3544(3) 0.3048(4) 0.0877(17) Uani 1 1 d . . . . .
H38 H 0.464045 0.355094 0.327808 0.105 Uiso 1 1 calc R U . . .
C39 C 0.3307(4) 0.3184(3) 0.3270(4) 0.0886(17) Uani 1 1 d . . . . .
H39 H 0.342992 0.295496 0.365950 0.106 Uiso 1 1 calc R U . . .
C40 C 0.2396(3) 0.3154(3) 0.2925(3) 0.0636(12) Uani 1 1 d . . . . .
H40 H 0.190765 0.290577 0.307929 0.076 Uiso 1 1 calc R U . . .
C41 C 0.0999(3) 0.2779(2) 0.0700(2) 0.0485(10) Uani 1 1 d . . . . .
C42 C 0.0459(3) 0.2899(3) 0.0066(2) 0.0519(10) Uani 1 1 d . . . . .
H42 H 0.013456 0.335505 0.021585 0.062 Uiso 1 1 calc R U . . .
C43 C 0.0393(4) 0.2353(3) -0.0790(3) 0.0693(13) Uani 1 1 d . . . . .
H43 H 0.002097 0.243598 -0.121265 0.083 Uiso 1 1 calc R U . . .
C44 C 0.0872(5) 0.1695(3) -0.1008(3) 0.0835(16) Uani 1 1 d . . . . .
H44 H 0.083760 0.133304 -0.158295 0.100 Uiso 1 1 calc R U . . .
C45 C 0.1399(5) 0.1561(3) -0.0399(4) 0.099(2) Uani 1 1 d . . . . .
H45 H 0.171774 0.110044 -0.055850 0.118 Uiso 1 1 calc R U . . .
C46 C 0.1472(4) 0.2106(3) 0.0469(3) 0.0761(15) Uani 1 1 d . . . . .
H46 H 0.183980 0.201250 0.088702 0.091 Uiso 1 1 calc R U . . .
C47 C -0.3274(2) -0.1944(2) 0.2472(2) 0.0381(8) Uani 1 1 d . . . . .
C48 C -0.2864(3) -0.2471(2) 0.1850(2) 0.0380(8) Uani 1 1 d . . . . .
H48 H -0.232213 -0.220540 0.177392 0.046 Uiso 1 1 calc R U . . .
C49 C -0.3239(3) -0.3385(2) 0.1335(2) 0.0397(8) Uani 1 1 d . . . . .
C50 C -0.4050(3) -0.3800(2) 0.1408(2) 0.0424(9) Uani 1 1 d . . . . .
H50 H -0.429642 -0.441203 0.106747 0.051 Uiso 1 1 calc R U . . .
C51 C -0.4487(3) -0.3285(2) 0.2002(2) 0.0418(8) Uani 1 1 d . . . . .
C52 C -0.4107(3) -0.2381(2) 0.2518(2) 0.0416(9) Uani 1 1 d . . . . .
H52 H -0.442063 -0.205050 0.291157 0.050 Uiso 1 1 calc R U . . .
C53 C -0.2726(3) -0.3907(3) 0.0704(3) 0.0582(11) Uani 1 1 d . . . . .
C54 C -0.5364(3) -0.3711(3) 0.2106(3) 0.0597(11) Uani 1 1 d . . . . .
C55 C -0.3118(2) -0.0612(2) 0.4034(2) 0.0378(8) Uani 1 1 d . . . . .
C56 C -0.3328(3) 0.0188(2) 0.4550(2) 0.0423(9) Uani 1 1 d . . . . .
H56 H -0.336772 0.061100 0.434808 0.051 Uiso 1 1 calc R U . . .
C57 C -0.3482(3) 0.0386(2) 0.5352(3) 0.0466(9) Uani 1 1 d . . . . .
C58 C -0.3433(3) -0.0230(3) 0.5666(3) 0.0516(10) Uani 1 1 d . . . . .
H58 H -0.353878 -0.010600 0.620172 0.062 Uiso 1 1 calc R U . . .
C59 C -0.3223(3) -0.1030(3) 0.5172(3) 0.0489(9) Uani 1 1 d . . . . .
C60 C -0.3052(3) -0.1202(2) 0.4390(3) 0.0448(9) Uani 1 1 d . . . . .
H60 H -0.288382 -0.173789 0.408139 0.054 Uiso 1 1 calc R U . . .
C61 C -0.3687(4) 0.1260(3) 0.5874(3) 0.0633(12) Uani 1 1 d . . . . .
C62 C -0.3220(3) -0.1728(3) 0.5478(3) 0.0639(11) Uani 1 1 d D . . . .
C63 C -0.3338(3) -0.0354(2) 0.2598(2) 0.0401(8) Uani 1 1 d . . . . .
C64 C -0.2883(3) -0.0028(2) 0.2131(3) 0.0511(10) Uani 1 1 d . . . . .
H64 H -0.226886 -0.007625 0.212845 0.061 Uiso 1 1 calc R U . . .
C65 C -0.3303(3) 0.0364(3) 0.1670(3) 0.0520(10) Uani 1 1 d . . . . .
C66 C -0.4219(3) 0.0425(3) 0.1636(3) 0.0522(10) Uani 1 1 d . . . . .
H66 H -0.450576 0.068655 0.132457 0.063 Uiso 1 1 calc R U . . .
C67 C -0.4700(3) 0.0088(2) 0.2074(2) 0.0457(9) Uani 1 1 d . . . . .
C68 C -0.4265(3) -0.0283(2) 0.2554(2) 0.0427(9) Uani 1 1 d . . . . .
H68 H -0.460138 -0.049133 0.285602 0.051 Uiso 1 1 calc R U . . .
C69 C -0.2759(4) 0.0723(3) 0.1210(3) 0.0714(12) Uani 1 1 d D . . . .
C70 C -0.5701(3) 0.0133(3) 0.2028(3) 0.0601(10) Uani 1 1 d D . . . .
C71 C -0.1720(3) -0.0544(2) 0.3363(3) 0.0446(9) Uani 1 1 d . . . . .
C72 C -0.1113(3) -0.1104(2) 0.3358(3) 0.0462(9) Uani 1 1 d . . . . .
H72 H -0.136152 -0.171063 0.316727 0.055 Uiso 1 1 calc R U . . .
C73 C -0.0152(3) -0.0791(3) 0.3626(3) 0.0629(13) Uani 1 1 d . . . . .
C74 C 0.0245(3) 0.0100(3) 0.3931(4) 0.0889(19) Uani 1 1 d . . . . .
H74 H 0.088953 0.031104 0.411172 0.107 Uiso 1 1 calc R U . . .
C75 C -0.0336(3) 0.0673(3) 0.3963(4) 0.0829(17) Uani 1 1 d . . . . .
C76 C -0.1293(3) 0.0361(2) 0.3689(3) 0.0597(12) Uani 1 1 d . . . . .
H76 H -0.166625 0.076891 0.372256 0.072 Uiso 1 1 calc R U . . .
C77 C 0.0461(3) -0.1432(3) 0.3565(4) 0.0822(15) Uani 1 1 d . . . . .
C78 C 0.0065(4) 0.1666(4) 0.4269(5) 0.1076(18) Uani 1 1 d D . . . .
F1 F -0.2657(2) -0.3630(2) 0.01159(18) 0.0944(10) Uani 1 1 d . . . . .
F2 F -0.18436(18) -0.38353(17) 0.10754(17) 0.0746(8) Uani 1 1 d . . . . .
F3 F -0.3122(2) -0.47808(18) 0.02835(19) 0.0948(10) Uani 1 1 d . . . . .
F4 F -0.5291(3) -0.3682(3) 0.2848(2) 0.1466(18) Uani 1 1 d . . . . .
F5 F -0.6029(2) -0.3297(3) 0.2065(4) 0.155(2) Uani 1 1 d . . . . .
F6 F -0.5715(3) -0.4527(2) 0.1555(3) 0.1376(17) Uani 1 1 d . . . . .
F7 F -0.3036(2) 0.19491(18) 0.6059(2) 0.1059(12) Uani 1 1 d . . . . .
F8 F -0.4408(2) 0.1431(2) 0.5486(3) 0.1171(13) Uani 1 1 d . . . . .
F9 F -0.3881(5) 0.1345(3) 0.6575(3) 0.195(3) Uani 1 1 d . . . . .
F10 F -0.4051(3) -0.2052(5) 0.5522(6) 0.091(2) Uani 0.798(16) 1 d D . P B 1
F11 F -0.2664(5) -0.1420(4) 0.6259(3) 0.093(2) Uani 0.798(16) 1 d D . P B 1
F12 F -0.2922(5) -0.2440(4) 0.4989(4) 0.095(2) Uani 0.798(16) 1 d D . P B 1
F13 F -0.3123(11) 0.1267(11) 0.0971(13) 0.169(6) Uani 0.594(19) 1 d D . P C 1
F14 F -0.1887(7) 0.1137(9) 0.1638(8) 0.128(4) Uani 0.594(19) 1 d D . P C 1
F15 F -0.2688(8) 0.0088(7) 0.0485(5) 0.099(3) Uani 0.594(19) 1 d D . P C 1
F16 F -0.5849(5) 0.0910(4) 0.2358(11) 0.113(5) Uani 0.538(16) 1 d D . P D 1
F17 F -0.6164(6) -0.0196(7) 0.1186(4) 0.096(3) Uani 0.538(16) 1 d D . P D 1
F18 F -0.6181(8) -0.0400(7) 0.2244(7) 0.075(3) Uani 0.538(16) 1 d D . P D 1
F19 F 0.0832(3) -0.1627(3) 0.2892(2) 0.1229(14) Uani 1 1 d . . . . .
F20 F 0.1172(2) -0.1133(2) 0.4213(2) 0.1029(11) Uani 1 1 d . . . . .
F21 F 0.0022(2) -0.2227(2) 0.3447(3) 0.1439(18) Uani 1 1 d . . . . .
F22 F -0.0284(5) 0.1929(3) 0.3646(4) 0.116(2) Uani 0.634(10) 1 d D U P E 1
F23 F 0.0952(4) 0.1911(5) 0.4461(8) 0.145(3) Uani 0.634(10) 1 d D U P E 1
F24 F -0.0262(6) 0.2168(5) 0.4951(5) 0.104(2) Uani 0.634(10) 1 d D U P E 1
P1 P -0.07240(7) 0.40981(6) 0.19695(6) 0.0357(2) Uani 1 1 d . . . . .
P2 P 0.10611(7) 0.34900(6) 0.18347(6) 0.0363(2) Uani 1 1 d . . . . .
Fe1 Fe 0.31866(4) 0.63612(3) 0.55069(3) 0.04164(15) Uani 1 1 d . . . . .
Ru1 Ru 0.07532(2) 0.48686(2) 0.21793(2) 0.03052(9) Uani 1 1 d . . . . .
B1 B -0.2861(3) -0.0862(3) 0.3108(3) 0.0408(9) Uani 1 1 d . . . . .
C79 C 0.1085(5) -0.0041(6) 0.1638(5) 0.196(11) Uani 0.541(3) 1 d D . P F 1
H79 H 0.063028 -0.057331 0.118490 0.236 Uiso 0.541(3) 1 calc R U P F 1
Cl3 Cl 0.16416(18) -0.04146(16) 0.22878(16) 0.0816(9) Uani 0.541(3) 1 d D . P F 1
Cl1 Cl 0.1774(4) 0.0299(5) 0.1117(4) 0.195(3) Uani 0.541(3) 1 d D . P F 1
Cl2 Cl 0.0433(3) 0.0688(3) 0.2102(3) 0.1150(15) Uani 0.541(3) 1 d D . P F 1
Cl1' Cl 0.0575(3) -0.0339(2) 0.0052(2) 0.1140(15) Uani 0.459(3) 1 d D . P F 2
C79' C 0.0768(3) 0.0020(5) 0.1123(2) 0.099(5) Uani 0.459(3) 1 d D . P F 2
H79' H 0.068822 -0.052825 0.119278 0.119 Uiso 0.459(3) 1 calc R U P F 2
Cl3' Cl -0.0042(4) 0.0553(3) 0.1557(4) 0.193(4) Uani 0.459(3) 1 d D . P F 2
Cl2' Cl 0.1879(4) 0.0589(3) 0.1669(3) 0.161(3) Uani 0.459(3) 1 d D . P F 2
F18' F -0.6064(12) 0.0432(17) 0.1552(12) 0.176(8) Uani 0.462(16) 1 d D . P D 2
F16' F -0.5769(6) 0.0739(7) 0.2840(6) 0.080(3) Uani 0.462(16) 1 d D . P D 2
F17' F -0.6211(11) -0.0578(7) 0.1942(11) 0.106(5) Uani 0.462(16) 1 d D . P D 2
F12' F -0.365(3) -0.2523(10) 0.4857(10) 0.133(14) Uani 0.202(16) 1 d D . P B 2
F10' F -0.369(2) -0.1555(16) 0.6087(17) 0.087(9) Uani 0.202(16) 1 d D . P B 2
F11' F -0.2396(9) -0.174(2) 0.580(2) 0.123(11) Uani 0.202(16) 1 d D . P B 2
F13' F -0.3056(17) 0.0290(10) 0.0392(6) 0.145(8) Uani 0.406(19) 1 d D . P C 2
F15' F -0.1866(8) 0.0764(15) 0.1397(15) 0.126(6) Uani 0.406(19) 1 d D . P C 2
F14' F -0.2830(10) 0.1547(6) 0.1396(9) 0.076(4) Uani 0.406(19) 1 d D . P C 2
F22' F 0.0512(11) 0.1799(7) 0.3728(7) 0.124(4) Uani 0.366(10) 1 d D U P E 2
F24' F 0.0853(7) 0.1883(7) 0.5002(7) 0.103(3) Uani 0.366(10) 1 d D U P E 2
F23' F -0.0447(10) 0.2189(10) 0.4593(10) 0.111(5) Uani 0.366(10) 1 d D U P E 2
C11' C 0.2516(6) 0.7348(7) 0.5736(6) 0.062(3) Uani 0.558(14) 1 d G . P A 2
H11' H 0.198232 0.734467 0.537890 0.075 Uiso 0.558(14) 1 calc R U P A 2
C15' C 0.2538(6) 0.7074(6) 0.6390(8) 0.056(3) Uani 0.558(14) 1 d G . P A 2
H15' H 0.202199 0.686009 0.653711 0.068 Uiso 0.558(14) 1 calc R U P A 2
C12' C 0.3488(9) 0.7185(5) 0.6781(4) 0.052(3) Uani 0.558(14) 1 d G . P A 2
H12' H 0.370225 0.705557 0.722918 0.062 Uiso 0.558(14) 1 calc R U P A 2
C13' C 0.4052(3) 0.7527(6) 0.6369(7) 0.046(2) Uani 0.558(14) 1 d G . P A 2
H13' H 0.470105 0.766096 0.649868 0.055 Uiso 0.558(14) 1 calc R U P A 2
C14' C 0.3451(9) 0.7628(7) 0.5723(6) 0.059(3) Uani 0.558(14) 1 d G . P A 2
H14' H 0.363807 0.783963 0.535515 0.070 Uiso 0.558(14) 1 calc R U P A 2

loop_
_atom_site_aniso_label
_atom_site_aniso_U_11
_atom_site_aniso_U_22
_atom_site_aniso_U_33
_atom_site_aniso_U_23
_atom_site_aniso_U_13
_atom_site_aniso_U_12
C1 0.0281(18) 0.0276(16) 0.0294(16) 0.0113(14) 0.0136(14) 0.0041(14)
C2 0.0338(18) 0.0263(16) 0.0283(16) 0.0080(14) 0.0114(14) 0.0048(14)
C3 0.0350(19) 0.0288(16) 0.0201(15) 0.0069(13) 0.0066(14) 0.0066(14)
C4 0.038(2) 0.0292(16) 0.0328(18) 0.0128(14) 0.0119(16) 0.0115(15)
C5 0.041(2) 0.0280(16) 0.0309(18) 0.0133(15) 0.0104(16) 0.0061(15)
C6 0.0384(19) 0.0391(19) 0.0328(18) 0.0095(15) 0.0121(15) 0.0115(16)
C7 0.042(2) 0.066(3) 0.042(2) 0.0143(19) 0.0185(18) 0.008(2)
C8 0.034(2) 0.075(3) 0.065(3) 0.011(2) 0.014(2) 0.014(2)
C9 0.045(2) 0.059(3) 0.064(3) 0.019(2) 0.003(2) 0.019(2)
C10 0.048(2) 0.043(2) 0.044(2) 0.0159(17) 0.0039(18) 0.0134(18)
C11 0.047(7) 0.036(6) 0.060(6) 0.023(5) 0.009(5) 0.005(6)
C12 0.041(6) 0.037(6) 0.057(8) 0.010(6) 0.001(6) -0.008(5)
C13 0.037(6) 0.040(7) 0.045(7) 0.001(5) -0.001(5) 0.004(5)
C14 0.043(8) 0.053(6) 0.032(5) 0.013(4) -0.001(6) 0.007(7)
C15 0.039(5) 0.036(5) 0.031(6) 0.009(4) 0.004(4) 0.010(4)
C16 0.040(2) 0.044(2) 0.069(2) 0.0363(19) 0.0213(19) 0.0033(17)
C17 0.112(4) 0.042(2) 0.064(3) 0.031(2) 0.052(3) 0.003(2)
C18 0.103(4) 0.060(3) 0.043(2) 0.035(2) -0.003(2) -0.034(3)
C19 0.049(2) 0.064(3) 0.078(3) 0.057(2) 0.005(2) -0.001(2)
C20 0.048(2) 0.0294(17) 0.051(2) 0.0223(16) 0.0127(18) 0.0027(16)
C21 0.039(2) 0.049(2) 0.042(2) 0.0273(17) 0.0058(17) 0.0022(17)
C22 0.040(2) 0.054(2) 0.044(2) 0.0255(18) 0.0079(18) 0.0078(18)
C23 0.056(3) 0.067(3) 0.060(3) 0.032(2) 0.015(2) 0.023(2)
C24 0.051(3) 0.094(3) 0.081(3) 0.056(3) 0.026(2) 0.035(2)
C25 0.039(3) 0.093(3) 0.094(4) 0.056(3) 0.016(2) 0.011(2)
C26 0.042(2) 0.065(3) 0.071(3) 0.035(2) 0.012(2) 0.0011(19)
C27 0.050(2) 0.0432(19) 0.0345(19) 0.0207(16) 0.0026(17) -0.0159(17)
C28 0.086(3) 0.050(2) 0.050(2) 0.032(2) -0.010(2) -0.025(2)
C29 0.115(4) 0.072(3) 0.054(3) 0.043(2) -0.027(3) -0.041(3)
C30 0.118(5) 0.074(3) 0.042(3) 0.029(2) -0.021(3) -0.049(3)
C31 0.099(4) 0.051(2) 0.048(2) 0.017(2) -0.006(3) -0.032(2)
C32 0.065(3) 0.0411(19) 0.040(2) 0.0189(17) 0.0035(19) -0.0169(19)
C33 0.044(2) 0.0383(19) 0.0335(19) 0.0193(16) 0.0104(17) -0.0053(16)
C34 0.058(2) 0.0354(19) 0.048(2) 0.0253(18) 0.020(2) 0.0034(17)
C35 0.052(2) 0.0296(18) 0.041(2) 0.0102(16) 0.0199(18) 0.0155(17)
C36 0.057(3) 0.072(3) 0.082(3) 0.043(3) 0.033(2) 0.020(2)
C37 0.055(3) 0.075(3) 0.120(5) 0.037(3) 0.035(3) 0.024(3)
C38 0.068(3) 0.049(3) 0.126(5) 0.027(3) 0.004(3) 0.020(3)
C39 0.082(3) 0.069(3) 0.116(5) 0.055(3) -0.009(3) 0.016(3)
C40 0.070(3) 0.051(2) 0.074(3) 0.037(2) 0.009(2) 0.009(2)
C41 0.074(3) 0.0298(18) 0.037(2) 0.0117(16) 0.0241(19) -0.0015(18)
C42 0.062(3) 0.048(2) 0.0349(19) 0.0129(17) 0.0168(19) -0.0096(19)
C43 0.096(4) 0.058(3) 0.035(2) 0.012(2) 0.023(2) -0.018(2)
C44 0.141(5) 0.049(3) 0.041(2) 0.005(2) 0.042(3) -0.011(3)
C45 0.184(7) 0.047(3) 0.063(3) 0.012(2) 0.056(4) 0.034(3)
C46 0.138(5) 0.040(2) 0.049(2) 0.012(2) 0.034(3) 0.027(3)
C47 0.038(2) 0.0362(18) 0.050(2) 0.0255(16) 0.0182(17) 0.0092(15)
C48 0.036(2) 0.0427(18) 0.043(2) 0.0244(16) 0.0153(16) 0.0066(16)
C49 0.040(2) 0.0464(19) 0.0335(18) 0.0192(16) 0.0103(16) 0.0079(16)
C50 0.045(2) 0.0375(19) 0.037(2) 0.0142(16) 0.0055(17) 0.0006(16)
C51 0.037(2) 0.0435(19) 0.052(2) 0.0283(17) 0.0146(18) 0.0049(16)
C52 0.039(2) 0.0392(18) 0.054(2) 0.0238(17) 0.0239(18) 0.0103(16)
C53 0.057(3) 0.051(2) 0.049(2) 0.0068(19) 0.018(2) 0.004(2)
C54 0.050(3) 0.052(2) 0.071(3) 0.021(2) 0.028(2) -0.001(2)
C55 0.0292(19) 0.0368(18) 0.054(2) 0.0254(16) 0.0171(17) 0.0056(15)
C56 0.043(2) 0.0381(19) 0.054(2) 0.0247(17) 0.0228(19) 0.0086(17)
C57 0.045(2) 0.044(2) 0.055(2) 0.0227(18) 0.023(2) 0.0101(18)
C58 0.051(2) 0.061(2) 0.055(2) 0.033(2) 0.025(2) 0.014(2)
C59 0.044(2) 0.057(2) 0.065(2) 0.039(2) 0.025(2) 0.0167(19)
C60 0.041(2) 0.041(2) 0.063(2) 0.0282(19) 0.025(2) 0.0136(17)
C61 0.076(3) 0.055(2) 0.063(3) 0.022(2) 0.038(3) 0.019(2)
C62 0.069(3) 0.071(3) 0.083(3) 0.055(2) 0.036(2) 0.025(2)
C63 0.047(2) 0.0290(17) 0.052(2) 0.0193(16) 0.0275(18) 0.0086(16)
C64 0.060(3) 0.041(2) 0.068(3) 0.030(2) 0.042(2) 0.0170(19)
C65 0.070(3) 0.041(2) 0.060(3) 0.0279(19) 0.039(2) 0.015(2)
C66 0.071(3) 0.045(2) 0.051(2) 0.0281(19) 0.025(2) 0.016(2)
C67 0.052(2) 0.044(2) 0.045(2) 0.0222(18) 0.0196(18) 0.0089(18)
C68 0.043(2) 0.044(2) 0.048(2) 0.0254(18) 0.0210(18) 0.0047(17)
C69 0.091(3) 0.072(3) 0.082(3) 0.051(2) 0.052(3) 0.024(3)
C70 0.056(3) 0.065(3) 0.069(3) 0.036(2) 0.018(2) 0.017(2)
C71 0.041(2) 0.0333(18) 0.059(2) 0.0161(18) 0.0260(19) 0.0089(16)
C72 0.041(2) 0.0335(19) 0.059(2) 0.0147(18) 0.0200(19) 0.0037(16)
C73 0.039(2) 0.040(2) 0.090(3) 0.011(2) 0.021(2) 0.0074(18)
C74 0.038(3) 0.045(2) 0.148(5) 0.009(3) 0.031(3) 0.006(2)
C75 0.051(3) 0.036(2) 0.139(5) 0.014(3) 0.041(3) 0.0034(19)
C76 0.047(2) 0.0320(19) 0.094(3) 0.017(2) 0.035(2) 0.0085(17)
C77 0.040(3) 0.052(3) 0.122(4) 0.011(3) 0.017(3) 0.012(2)
C78 0.056(3) 0.063(3) 0.178(5) 0.029(4) 0.040(3) 0.007(3)
F1 0.104(2) 0.128(3) 0.0564(17) 0.0372(17) 0.0472(17) 0.024(2)
F2 0.0524(15) 0.0700(16) 0.0765(17) 0.0068(14) 0.0242(13) 0.0182(13)
F3 0.083(2) 0.0622(16) 0.083(2) -0.0173(15) 0.0371(17) -0.0057(15)
F4 0.109(3) 0.212(4) 0.090(2) 0.077(3) 0.019(2) -0.076(3)
F5 0.058(2) 0.153(3) 0.322(6) 0.152(4) 0.088(3) 0.028(2)
F6 0.115(3) 0.086(2) 0.140(3) -0.008(2) 0.075(3) -0.054(2)
F7 0.081(2) 0.0483(15) 0.148(3) 0.0077(17) 0.030(2) 0.0128(15)
F8 0.082(2) 0.084(2) 0.145(3) 0.010(2) 0.021(2) 0.0480(19)
F9 0.442(9) 0.110(3) 0.145(3) 0.084(3) 0.209(5) 0.155(4)
F10 0.073(3) 0.099(5) 0.155(7) 0.100(5) 0.049(3) 0.023(3)
F11 0.100(4) 0.110(4) 0.100(3) 0.078(3) 0.015(3) 0.031(3)
F12 0.132(6) 0.084(3) 0.134(4) 0.082(3) 0.079(4) 0.064(4)
F13 0.228(12) 0.219(12) 0.265(16) 0.225(12) 0.190(11) 0.150(11)
F14 0.118(6) 0.136(8) 0.121(6) 0.074(6) 0.032(5) -0.057(6)
F15 0.126(6) 0.123(6) 0.084(4) 0.061(4) 0.073(4) 0.039(5)
F16 0.040(3) 0.048(3) 0.189(12) 0.011(4) -0.008(7) 0.009(3)
F17 0.055(4) 0.141(7) 0.073(4) 0.048(4) -0.003(3) -0.011(5)
F18 0.054(5) 0.115(7) 0.090(6) 0.069(6) 0.035(5) 0.027(5)
F19 0.127(3) 0.127(3) 0.108(3) 0.025(2) 0.042(2) 0.092(3)
F20 0.0622(19) 0.089(2) 0.122(3) 0.0201(19) 0.0032(18) 0.0260(17)
F21 0.059(2) 0.0627(19) 0.291(5) 0.066(3) 0.030(3) 0.0230(16)
F22 0.142(6) 0.044(3) 0.162(5) 0.037(3) 0.081(4) -0.001(3)
F23 0.084(3) 0.075(4) 0.238(9) 0.046(5) 0.046(4) -0.019(3)
F24 0.127(5) 0.034(3) 0.128(5) 0.021(3) 0.018(4) 0.018(3)
P1 0.0396(5) 0.0342(5) 0.0301(5) 0.0167(4) 0.0060(4) -0.0057(4)
P2 0.0516(6) 0.0282(4) 0.0307(5) 0.0137(4) 0.0172(4) 0.0037(4)
Fe1 0.0349(3) 0.0433(3) 0.0384(3) 0.0128(2) 0.0075(2) 0.0049(2)
Ru1 0.03690(17) 0.02703(15) 0.02742(15) 0.01402(12) 0.00965(12) -0.00117(12)
B1 0.039(2) 0.033(2) 0.057(3) 0.0224(19) 0.024(2) 0.0074(18)
C79 0.29(2) 0.167(15) 0.35(3) 0.208(18) 0.28(2) 0.179(16)
Cl3 0.0908(19) 0.0746(16) 0.0810(17) 0.0382(13) 0.0188(14) 0.0171(13)
Cl1 0.173(5) 0.302(8) 0.341(9) 0.285(8) 0.183(6) 0.161(5)
Cl2 0.151(4) 0.090(2) 0.129(3) 0.052(2) 0.060(3) 0.073(3)
Cl1' 0.147(4) 0.081(2) 0.104(3) 0.040(2) 0.023(2) 0.008(2)
C79' 0.144(13) 0.054(7) 0.134(12) 0.058(8) 0.071(10) 0.034(8)
Cl3' 0.217(7) 0.056(2) 0.349(10) 0.072(5) 0.216(8) 0.058(4)
Cl2' 0.147(5) 0.076(2) 0.157(5) 0.001(3) -0.054(4) -0.006(3)
F18' 0.144(13) 0.37(2) 0.205(13) 0.243(17) 0.113(12) 0.174(17)
F16' 0.039(4) 0.080(5) 0.097(5) 0.013(4) 0.028(4) 0.015(3)
F17' 0.045(5) 0.054(4) 0.154(12) 0.006(5) -0.001(7) -0.021(4)
F12' 0.25(3) 0.059(7) 0.094(10) 0.053(6) 0.029(13) -0.002(13)
F10' 0.119(19) 0.084(14) 0.117(15) 0.080(12) 0.074(16) 0.032(13)
F11' 0.091(8) 0.16(2) 0.21(3) 0.15(2) 0.048(9) 0.063(11)
F13' 0.245(19) 0.100(9) 0.067(4) 0.030(5) 0.063(6) -0.038(11)
F15' 0.099(6) 0.198(16) 0.217(17) 0.182(14) 0.108(8) 0.079(9)
F14' 0.107(8) 0.056(4) 0.096(8) 0.050(5) 0.062(6) 0.013(4)
F22' 0.153(9) 0.065(5) 0.151(7) 0.060(5) 0.022(6) -0.007(5)
F24' 0.091(6) 0.047(4) 0.137(6) 0.019(5) 0.028(4) -0.007(4)
F23' 0.123(7) 0.060(5) 0.141(9) 0.039(6) 0.021(6) 0.035(5)
C11' 0.056(5) 0.044(6) 0.070(7) 0.012(5) 0.009(5) 0.017(5)
C15' 0.039(5) 0.055(5) 0.044(7) -0.005(4) 0.011(5) 0.004(5)
C12' 0.042(7) 0.041(5) 0.044(4) 0.003(3) 0.002(4) -0.012(5)
C13' 0.043(4) 0.034(4) 0.057(6) 0.019(4) 0.011(4) 0.002(4)
C14' 0.063(7) 0.039(5) 0.066(6) 0.022(5) 0.004(6) 0.008(5)

loop_
_atom_type_symbol
_atom_type_description
_atom_type_scat_dispersion_real
_atom_type_scat_dispersion_imag
_atom_type_scat_source
C C 0.0033 0.0016 'International Tables Vol C Tables 4.2.6.8 and 6.1.1.4'
H H 0.0000 0.0000 'International Tables Vol C Tables 4.2.6.8 and 6.1.1.4'
F F 0.0171 0.0103 'International Tables Vol C Tables 4.2.6.8 and 6.1.1.4'
P P 0.1023 0.0942 'International Tables Vol C Tables 4.2.6.8 and 6.1.1.4'
Fe Fe 0.3463 0.8444 'International Tables Vol C Tables 4.2.6.8 and 6.1.1.4'
Ru Ru -1.2594 0.8363 'International Tables Vol C Tables 4.2.6.8 and 6.1.1.4'
B B 0.0013 0.0007 'International Tables Vol C Tables 4.2.6.8 and 6.1.1.4'
Cl Cl 0.1484 0.1585 'International Tables Vol C Tables 4.2.6.8 and 6.1.1.4'

loop_
_exptl_crystal_face_index_h
_exptl_crystal_face_index_k
_exptl_crystal_face_index_l
_exptl_crystal_face_perp_dist
-1 1 -1 0.0573
15 -14 14 0.0905
5 20 -2 0.1377
-16 1 -11 0.0544
-4 -21 3 0.1310
14 -1 -20 0.0513
2 0 21 0.0402
-2 0 -21 0.0267
20 0 -1 0.0525
-14 0 20 0.0446

loop_
_geom_angle_atom_site_label_1
_geom_angle_atom_site_label_2
_geom_angle_atom_site_label_3
_geom_angle
_geom_angle_site_symmetry_1
_geom_angle_site_symmetry_3
_geom_angle_publ_flag
C2 C1 Ru1 176.3(3) . . ?
C1 C2 C6 123.1(3) . . ?
C1 C2 C3 118.2(3) . . ?
C6 C2 C3 118.6(3) . . ?
C4 C3 C5 118.4(3) . . ?
C4 C3 C2 120.7(3) . . ?
C5 C3 C2 120.9(3) . . ?
C5 C4 C3 120.9(3) 2_566 . ?
C5 C4 H4 119.5 2_566 . ?
C3 C4 H4 119.5 . . ?
C4 C5 C3 120.7(3) 2_566 . ?
C4 C5 H5 119.7 2_566 . ?
C3 C5 H5 119.7 . . ?
C7 C6 C10 107.1(3) . . ?
C7 C6 C2 126.6(3) . . ?
C10 C6 C2 126.3(3) . . ?
C7 C6 Fe1 69.3(2) . . ?
C10 C6 Fe1 69.2(2) . . ?
C2 C6 Fe1 126.3(2) . . ?
C6 C7 C8 107.5(4) . . ?
C6 C7 Fe1 70.1(2) . . ?
C8 C7 Fe1 69.4(2) . . ?
C6 C7 H7 126.2 . . ?
C8 C7 H7 126.2 . . ?
Fe1 C7 H7 125.9 . . ?
C9 C8 C7 108.7(4) . . ?
C9 C8 Fe1 70.6(2) . . ?
C7 C8 Fe1 69.6(2) . . ?
C9 C8 H8 125.7 . . ?
C7 C8 H8 125.7 . . ?
Fe1 C8 H8 125.7 . . ?
C8 C9 C10 108.1(4) . . ?
C8 C9 Fe1 69.4(2) . . ?
C10 C9 Fe1 69.6(2) . . ?
C8 C9 H9 125.9 . . ?
C10 C9 H9 125.9 . . ?
Fe1 C9 H9 126.6 . . ?
C9 C10 C6 108.5(4) . . ?
C9 C10 Fe1 70.2(2) . . ?
C6 C10 Fe1 69.7(2) . . ?
C9 C10 H10 125.8 . . ?
C6 C10 H10 125.8 . . ?
Fe1 C10 H10 125.9 . . ?
C15 C11 C12 108.0 . . ?
C15 C11 Fe1 69.3(3) . . ?
C12 C11 Fe1 70.7(3) . . ?
C15 C11 H11 126.0 . . ?
C12 C11 H11 126.0 . . ?
Fe1 C11 H11 125.6 . . ?
C11 C12 C13 108.0 . . ?
C11 C12 Fe1 70.4(3) . . ?
C13 C12 Fe1 69.4(4) . . ?
C11 C12 H12 126.0 . . ?
C13 C12 H12 126.0 . . ?
Fe1 C12 H12 125.8 . . ?
C14 C13 C12 108.0 . . ?
C14 C13 Fe1 69.4(3) . . ?
C12 C13 Fe1 71.4(4) . . ?
C14 C13 H13 126.0 . . ?
C12 C13 H13 126.0 . . ?
Fe1 C13 H13 124.8 . . ?
C13 C14 C15 108.0 . . ?
C13 C14 Fe1 71.0(4) . . ?
C15 C14 Fe1 70.7(4) . . ?
C13 C14 H14 126.0 . . ?
C15 C14 H14 126.0 . . ?
Fe1 C14 H14 124.0 . . ?
C11 C15 C14 108.0 . . ?
C11 C15 Fe1 71.4(4) . . ?
C14 C15 Fe1 69.6(4) . . ?
C11 C15 H15 126.0 . . ?
C14 C15 H15 126.0 . . ?
Fe1 C15 H15 124.5 . . ?
C20 C16 C17 108.3(4) . . ?
C20 C16 Ru1 72.5(2) . . ?
C17 C16 Ru1 72.1(2) . . ?
C20 C16 H16 125.8 . . ?
C17 C16 H16 125.8 . . ?
Ru1 C16 H16 121.3 . . ?
C16 C17 C18 107.3(4) . . ?
C16 C17 Ru1 71.8(2) . . ?
C18 C17 Ru1 71.7(3) . . ?
C16 C17 H17 126.3 . . ?
C18 C17 H17 126.3 . . ?
Ru1 C17 H17 122.0 . . ?
C17 C18 C19 108.3(4) . . ?
C17 C18 Ru1 72.1(3) . . ?
C19 C18 Ru1 72.2(2) . . ?
C17 C18 H18 125.9 . . ?
C19 C18 H18 125.9 . . ?
Ru1 C18 H18 121.5 . . ?
C20 C19 C18 107.8(4) . . ?
C20 C19 Ru1 72.3(2) . . ?
C18 C19 Ru1 71.5(2) . . ?
C20 C19 H19 126.1 . . ?
C18 C19 H19 126.1 . . ?
Ru1 C19 H19 121.8 . . ?
C19 C20 C16 108.3(4) . . ?
C19 C20 Ru1 71.9(2) . . ?
C16 C20 Ru1 71.42(19) . . ?
C19 C20 H20 125.8 . . ?
C16 C20 H20 125.8 . . ?
Ru1 C20 H20 122.5 . . ?
C22 C21 C26 118.6(4) . . ?
C22 C21 P1 121.5(3) . . ?
C26 C21 P1 119.8(3) . . ?
C21 C22 C23 120.9(4) . . ?
C21 C22 H22 119.5 . . ?
C23 C22 H22 119.5 . . ?
C24 C23 C22 119.3(4) . . ?
C24 C23 H23 120.3 . . ?
C22 C23 H23 120.3 . . ?
C23 C24 C25 120.3(4) . . ?
C23 C24 H24 119.9 . . ?
C25 C24 H24 119.9 . . ?
C26 C25 C24 120.9(4) . . ?
C26 C25 H25 119.6 . . ?
C24 C25 H25 119.6 . . ?
C25 C26 C21 119.9(4) . . ?
C25 C26 H26 120.0 . . ?
C21 C26 H26 120.0 . . ?
C28 C27 C32 118.7(4) . . ?
C28 C27 P1 118.9(3) . . ?
C32 C27 P1 122.4(3) . . ?
C29 C28 C27 120.5(4) . . ?
C29 C28 H28 119.7 . . ?
C27 C28 H28 119.7 . . ?
C30 C29 C28 120.0(5) . . ?
C30 C29 H29 120.0 . . ?
C28 C29 H29 120.0 . . ?
C29 C30 C31 120.2(4) . . ?
C29 C30 H30 119.9 . . ?
C31 C30 H30 119.9 . . ?
C32 C31 C30 119.7(4) . . ?
C32 C31 H31 120.2 . . ?
C30 C31 H31 120.2 . . ?
C31 C32 C27 120.9(4) . . ?
C31 C32 H32 119.6 . . ?
C27 C32 H32 119.6 . . ?
C34 C33 P1 111.1(2) . . ?
C34 C33 H33A 109.4 . . ?
P1 C33 H33A 109.4 . . ?
C34 C33 H33B 109.4 . . ?
P1 C33 H33B 109.4 . . ?
H33A C33 H33B 108.0 . . ?
C33 C34 P2 113.2(2) . . ?
C33 C34 H34A 108.9 . . ?
P2 C34 H34A 108.9 . . ?
C33 C34 H34B 108.9 . . ?
P2 C34 H34B 108.9 . . ?
H34A C34 H34B 107.7 . . ?
C40 C35 C36 118.7(4) . . ?
C40 C35 P2 124.7(3) . . ?
C36 C35 P2 116.6(3) . . ?
C37 C36 C35 121.3(5) . . ?
C37 C36 H36 119.4 . . ?
C35 C36 H36 119.4 . . ?
C38 C37 C36 119.6(5) . . ?
C38 C37 H37 120.2 . . ?
C36 C37 H37 120.2 . . ?
C37 C38 C39 120.0(5) . . ?
C37 C38 H38 120.0 . . ?
C39 C38 H38 120.0 . . ?
C38 C39 C40 120.8(5) . . ?
C38 C39 H39 119.6 . . ?
C40 C39 H39 119.6 . . ?
C35 C40 C39 119.5(5) . . ?
C35 C40 H40 120.2 . . ?
C39 C40 H40 120.2 . . ?
C46 C41 C42 118.9(4) . . ?
C46 C41 P2 120.4(3) . . ?
C42 C41 P2 120.7(3) . . ?
C41 C42 C43 121.0(5) . . ?
C41 C42 H42 119.5 . . ?
C43 C42 H42 119.5 . . ?
C44 C43 C42 119.5(5) . . ?
C44 C43 H43 120.3 . . ?
C42 C43 H43 120.3 . . ?
C45 C44 C43 120.6(4) . . ?
C45 C44 H44 119.7 . . ?
C43 C44 H44 119.7 . . ?
C44 C45 C46 120.6(5) . . ?
C44 C45 H45 119.7 . . ?
C46 C45 H45 119.7 . . ?
C41 C46 C45 119.4(5) . . ?
C41 C46 H46 120.3 . . ?
C45 C46 H46 120.3 . . ?
C48 C47 C52 115.4(3) . . ?
C48 C47 B1 124.5(3) . . ?
C52 C47 B1 120.0(3) . . ?
C47 C48 C49 122.1(3) . . ?
C47 C48 H48 119.0 . . ?
C49 C48 H48 119.0 . . ?
C50 C49 C48 121.1(3) . . ?
C50 C49 C53 120.7(3) . . ?
C48 C49 C53 118.2(3) . . ?
C49 C50 C51 118.0(3) . . ?
C49 C50 H50 121.0 . . ?
C51 C50 H50 121.0 . . ?
C50 C51 C52 120.7(3) . . ?
C50 C51 C54 119.7(3) . . ?
C52 C51 C54 119.6(3) . . ?
C51 C52 C47 122.7(3) . . ?
C51 C52 H52 118.7 . . ?
C47 C52 H52 118.7 . . ?
F1 C53 F3 106.8(4) . . ?
F1 C53 F2 104.4(4) . . ?
F3 C53 F2 106.4(4) . . ?
F1 C53 C49 113.3(4) . . ?
F3 C53 C49 112.8(4) . . ?
F2 C53 C49 112.5(3) . . ?
F6 C54 F4 106.7(4) . . ?
F6 C54 F5 104.9(5) . . ?
F4 C54 F5 102.0(4) . . ?
F6 C54 C51 115.7(4) . . ?
F4 C54 C51 113.7(4) . . ?
F5 C54 C51 112.7(4) . . ?
C56 C55 C60 115.0(4) . . ?
C56 C55 B1 125.4(3) . . ?
C60 C55 B1 119.4(3) . . ?
C55 C56 C57 123.0(4) . . ?
C55 C56 H56 118.5 . . ?
C57 C56 H56 118.5 . . ?
C58 C57 C56 119.8(4) . . ?
C58 C57 C61 120.0(4) . . ?
C56 C57 C61 120.2(4) . . ?
C59 C58 C57 118.7(4) . . ?
C59 C58 H58 120.7 . . ?
C57 C58 H58 120.7 . . ?
C60 C59 C58 120.5(4) . . ?
C60 C59 C62 120.0(4) . . ?
C58 C59 C62 119.5(4) . . ?
C59 C60 C55 123.0(4) . . ?
C59 C60 H60 118.5 . . ?
C55 C60 H60 118.5 . . ?
F9 C61 F7 107.6(5) . . ?
F9 C61 F8 103.8(5) . . ?
F7 C61 F8 101.5(4) . . ?
F9 C61 C57 114.6(4) . . ?
F7 C61 C57 114.3(4) . . ?
F8 C61 C57 113.8(4) . . ?
F11' C62 F12' 110.2(11) . . ?
F10 C62 F11 105.9(4) . . ?
F10 C62 F12 105.5(4) . . ?
F11 C62 F12 104.5(4) . . ?
F11' C62 F10' 107.5(11) . . ?
F12' C62 F10' 106.2(10) . . ?
F11' C62 C59 112.2(11) . . ?
F12' C62 C59 110.9(10) . . ?
F10 C62 C59 113.0(4) . . ?
F11 C62 C59 112.9(4) . . ?
F12 C62 C59 114.3(4) . . ?
F10' C62 C59 109.5(8) . . ?
C64 C63 C68 115.6(4) . . ?
C64 C63 B1 123.0(3) . . ?
C68 C63 B1 121.2(3) . . ?
C65 C64 C63 122.8(4) . . ?
C65 C64 H64 118.6 . . ?
C63 C64 H64 118.6 . . ?
C66 C65 C64 120.4(4) . . ?
C66 C65 C69 120.0(4) . . ?
C64 C65 C69 119.5(4) . . ?
C65 C66 C67 118.4(4) . . ?
C65 C66 H66 120.8 . . ?
C67 C66 H66 120.8 . . ?
C66 C67 C68 120.8(4) . . ?
C66 C67 C70 118.9(4) . . ?
C68 C67 C70 120.3(4) . . ?
C67 C68 C63 121.9(4) . . ?
C67 C68 H68 119.0 . . ?
C63 C68 H68 119.0 . . ?
F13' C69 F15' 107.5(10) . . ?
F13' C69 F14' 104.4(9) . . ?
F15' C69 F14' 105.3(9) . . ?
F13 C69 F15 102.9(8) . . ?
F13 C69 F14 107.0(8) . . ?
F15 C69 F14 104.2(7) . . ?
F13' C69 C65 113.4(10) . . ?
F15' C69 C65 114.7(9) . . ?
F13 C69 C65 115.1(7) . . ?
F14' C69 C65 110.7(7) . . ?
F15 C69 C65 112.3(7) . . ?
F14 C69 C65 114.1(7) . . ?
F18' C70 F17' 113.1(10) . . ?
F16 C70 F18 111.8(8) . . ?
F16 C70 F17 102.3(6) . . ?
F18 C70 F17 100.7(6) . . ?
F18' C70 F16' 103.1(8) . . ?
F17' C70 F16' 99.8(7) . . ?
F18' C70 C67 117.2(7) . . ?
F16 C70 C67 115.6(5) . . ?
F17' C70 C67 113.0(9) . . ?
F18 C70 C67 115.7(7) . . ?
F17 C70 C67 108.8(6) . . ?
F16' C70 C67 108.3(5) . . ?
C72 C71 C76 115.1(4) . . ?
C72 C71 B1 124.6(3) . . ?
C76 C71 B1 120.0(3) . . ?
C73 C72 C71 122.4(4) . . ?
C73 C72 H72 118.8 . . ?
C71 C72 H72 118.8 . . ?
C74 C73 C72 120.9(4) . . ?
C74 C73 C77 119.3(4) . . ?
C72 C73 C77 119.8(4) . . ?
C75 C74 C73 118.1(4) . . ?
C75 C74 H74 120.9 . . ?
C73 C74 H74 120.9 . . ?
C74 C75 C76 121.0(4) . . ?
C74 C75 C78 120.4(4) . . ?
C76 C75 C78 118.5(4) . . ?
C75 C76 C71 122.4(4) . . ?
C75 C76 H76 118.8 . . ?
C71 C76 H76 118.8 . . ?
F20 C77 F21 107.6(5) . . ?
F20 C77 F19 104.4(4) . . ?
F21 C77 F19 103.9(5) . . ?
F20 C77 C73 114.1(4) . . ?
F21 C77 C73 114.1(4) . . ?
F19 C77 C73 111.8(5) . . ?
F23' C78 F22' 118.3(9) . . ?
F23 C78 F24 109.3(7) . . ?
F23 C78 F22 107.2(7) . . ?
F24 C78 F22 103.3(5) . . ?
F23' C78 F24' 104.0(8) . . ?
F22' C78 F24' 101.3(7) . . ?
F23' C78 C75 115.8(9) . . ?
F23 C78 C75 116.2(6) . . ?
F22' C78 C75 111.9(7) . . ?
F24 C78 C75 109.6(6) . . ?
F22 C78 C75 110.6(5) . . ?
F24' C78 C75 102.6(6) . . ?
C21 P1 C27 101.77(18) . . ?
C21 P1 C33 107.46(17) . . ?
C27 P1 C33 105.42(17) . . ?
C21 P1 Ru1 118.07(12) . . ?
C27 P1 Ru1 116.90(13) . . ?
C33 P1 Ru1 106.30(12) . . ?
C35 P2 C41 101.93(19) . . ?
C35 P2 C34 107.76(18) . . ?
C41 P2 C34 105.03(17) . . ?
C35 P2 Ru1 115.20(11) . . ?
C41 P2 Ru1 116.60(13) . . ?
C34 P2 Ru1 109.46(12) . . ?
C14' Fe1 C11' 42.00(18) . . ?
C14' Fe1 C13' 41.83(17) . . ?
C11' Fe1 C13' 70.4(2) . . ?
C14' Fe1 C15' 70.3(2) . . ?
C11' Fe1 C15' 41.60(15) . . ?
C13' Fe1 C15' 69.85(18) . . ?
C14' Fe1 C12' 70.1(2) . . ?
C11' Fe1 C12' 69.97(18) . . ?
C13' Fe1 C12' 41.34(13) . . ?
C15' Fe1 C12' 41.21(12) . . ?
C14' Fe1 C8 114.9(3) . . ?
C11' Fe1 C8 148.6(5) . . ?
C13' Fe1 C8 106.8(3) . . ?
C15' Fe1 C8 168.8(5) . . ?
C12' Fe1 C8 129.5(4) . . ?
C14' Fe1 C7 107.2(2) . . ?
C11' Fe1 C7 115.7(3) . . ?
C13' Fe1 C7 129.7(3) . . ?
C15' Fe1 C7 149.1(4) . . ?
C12' Fe1 C7 168.9(4) . . ?
C8 Fe1 C7 41.01(17) . . ?
C14' Fe1 C10 170.7(4) . . ?
C11' Fe1 C10 131.5(4) . . ?
C13' Fe1 C10 147.3(3) . . ?
C15' Fe1 C10 109.0(3) . . ?
C12' Fe1 C10 115.8(2) . . ?
C8 Fe1 C10 67.65(19) . . ?
C7 Fe1 C10 68.39(17) . . ?
C14' Fe1 C6 130.4(3) . . ?
C11' Fe1 C6 108.4(2) . . ?
C13' Fe1 C6 169.3(3) . . ?
C15' Fe1 C6 116.7(3) . . ?
C12' Fe1 C6 149.0(3) . . ?
C8 Fe1 C6 68.36(16) . . ?
C7 Fe1 C6 40.57(15) . . ?
C10 Fe1 C6 41.03(14) . . ?
C14' Fe1 C9 147.1(4) . . ?
C11' Fe1 C9 170.2(5) . . ?
C13' Fe1 C9 114.6(3) . . ?
C15' Fe1 C9 130.6(4) . . ?
C12' Fe1 C9 107.7(3) . . ?
C8 Fe1 C9 40.06(19) . . ?
C7 Fe1 C9 68.34(19) . . ?
C10 Fe1 C9 40.12(16) . . ?
C6 Fe1 C9 68.36(16) . . ?
C8 Fe1 C14 147.5(4) . . ?
C7 Fe1 C14 170.9(5) . . ?
C10 Fe1 C14 110.0(3) . . ?
C6 Fe1 C14 132.5(4) . . ?
C9 Fe1 C14 116.7(3) . . ?
C8 Fe1 C15 172.2(4) . . ?
C7 Fe1 C15 132.1(4) . . ?
C10 Fe1 C15 115.1(3) . . ?
C6 Fe1 C15 108.5(3) . . ?
C9 Fe1 C15 146.4(4) . . ?
C14 Fe1 C15 39.68(14) . . ?
C1 Ru1 C18 157.61(15) . . ?
C1 Ru1 C16 102.38(15) . . ?
C18 Ru1 C16 60.18(17) . . ?
C1 Ru1 C17 134.85(18) . . ?
C18 Ru1 C17 36.27(18) . . ?
C16 Ru1 C17 36.18(16) . . ?
C1 Ru1 C19 124.42(15) . . ?
C18 Ru1 C19 36.29(17) . . ?
C16 Ru1 C19 60.11(15) . . ?
C17 Ru1 C19 60.50(18) . . ?
C1 Ru1 C20 97.65(14) . . ?
C18 Ru1 C20 59.96(15) . . ?
C16 Ru1 C20 36.07(13) . . ?
C17 Ru1 C20 60.22(15) . . ?
C19 Ru1 C20 35.75(14) . . ?
C1 Ru1 P2 83.18(10) . . ?
C18 Ru1 P2 115.98(14) . . ?
C16 Ru1 P2 114.61(10) . . ?
C17 Ru1 P2 98.40(12) . . ?
C19 Ru1 P2 152.13(13) . . ?
C20 Ru1 P2 150.35(10) . . ?
C1 Ru1 P1 91.93(10) . . ?
C18 Ru1 P1 101.82(14) . . ?
C16 Ru1 P1 159.20(11) . . ?
C17 Ru1 P1 133.13(15) . . ?
C19 Ru1 P1 99.34(11) . . ?
C20 Ru1 P1 127.70(10) . . ?
P2 Ru1 P1 81.73(4) . . ?
C63 B1 C71 110.8(3) . . ?
C63 B1 C55 113.7(3) . . ?
C71 B1 C55 103.7(3) . . ?
C63 B1 C47 105.6(3) . . ?
C71 B1 C47 114.4(3) . . ?
C55 B1 C47 108.9(3) . . ?
Cl1 C79 Cl2 113.9(3) . . ?
Cl1 C79 Cl3 113.8(3) . . ?
Cl2 C79 Cl3 113.9(3) . . ?
Cl1 C79 H79 104.6 . . ?
Cl2 C79 H79 104.6 . . ?
Cl3 C79 H79 104.6 . . ?
C79' Cl1' Cl1' 96.0(3) . 2 ?
Cl1' C79' Cl2' 113.5(3) . . ?
Cl1' C79' Cl3' 113.5(3) . . ?
Cl2' C79' Cl3' 113.3(3) . . ?
Cl1' C79' H79' 105.1 . . ?
Cl2' C79' H79' 105.1 . . ?
Cl3' C79' H79' 105.1 . . ?
C15' C11' C14' 108.0 . . ?
C15' C11' Fe1 70.2(3) . . ?
C14' C11' Fe1 68.7(3) . . ?
C15' C11' H11' 126.0 . . ?
C14' C11' H11' 126.0 . . ?
Fe1 C11' H11' 126.6 . . ?
C11' C15' C12' 108.0 . . ?
C11' C15' Fe1 68.2(3) . . ?
C12' C15' Fe1 69.7(3) . . ?
C11' C15' H15' 126.0 . . ?
C12' C15' H15' 126.0 . . ?
Fe1 C15' H15' 127.7 . . ?
C15' C12' C13' 108.0 . . ?
C15' C12' Fe1 69.0(3) . . ?
C13' C12' Fe1 68.5(3) . . ?
C15' C12' H12' 126.0 . . ?
C13' C12' H12' 126.0 . . ?
Fe1 C12' H12' 128.0 . . ?
C14' C13' C12' 108.0 . . ?
C14' C13' Fe1 68.2(3) . . ?
C12' C13' Fe1 70.1(3) . . ?
C14' C13' H13' 126.0 . . ?
C12' C13' H13' 126.0 . . ?
Fe1 C13' H13' 127.2 . . ?
C11' C14' C13' 108.0 . . ?
C11' C14' Fe1 69.3(3) . . ?
C13' C14' Fe1 70.0(3) . . ?
C11' C14' H14' 126.0 . . ?
C13' C14' H14' 126.0 . . ?
Fe1 C14' H14' 126.3 . . ?

loop_
_geom_bond_atom_site_label_1
_geom_bond_atom_site_label_2
_geom_bond_distance
_geom_bond_site_symmetry_2
_geom_bond_publ_flag
C1 C2 1.311(4) . ?
C1 Ru1 1.843(3) . ?
C2 C6 1.475(5) . ?
C2 C3 1.498(5) . ?
C3 C4 1.379(5) . ?
C3 C5 1.387(5) . ?
C4 C5 1.379(5) 2_566 ?
C4 H4 0.9300 . ?
C5 H5 0.9300 . ?
C6 C7 1.412(5) . ?
C6 C10 1.429(5) . ?
C6 Fe1 2.042(3) . ?
C7 C8 1.422(6) . ?
C7 Fe1 2.032(4) . ?
C7 H7 0.9300 . ?
C8 C9 1.395(7) . ?
C8 Fe1 2.028(4) . ?
C8 H8 0.9300 . ?
C9 C10 1.399(6) . ?
C9 Fe1 2.043(4) . ?
C9 H9 0.9300 . ?
C10 Fe1 2.035(4) . ?
C10 H10 0.9300 . ?
C11 C15 1.4200 . ?
C11 C12 1.4200 . ?
C11 Fe1 2.127(10) . ?
C11 H11 0.9300 . ?
C12 C13 1.4200 . ?
C12 Fe1 2.131(10) . ?
C12 H12 0.9300 . ?
C13 C14 1.4200 . ?
C13 Fe1 2.105(9) . ?
C13 H13 0.9300 . ?
C14 C15 1.4200 . ?
C14 Fe1 2.085(8) . ?
C14 H14 0.9300 . ?
C15 Fe1 2.099(9) . ?
C15 H15 0.9300 . ?
C16 C20 1.394(5) . ?
C16 C17 1.395(6) . ?
C16 Ru1 2.244(4) . ?
C16 H16 0.9300 . ?
C17 C18 1.397(7) . ?
C17 Ru1 2.248(4) . ?
C17 H17 0.9300 . ?
C18 C19 1.400(7) . ?
C18 Ru1 2.243(4) . ?
C18 H18 0.9300 . ?
C19 C20 1.384(5) . ?
C19 Ru1 2.252(4) . ?
C19 H19 0.9300 . ?
C20 Ru1 2.258(3) . ?
C20 H20 0.9300 . ?
C21 C22 1.383(5) . ?
C21 C26 1.394(5) . ?
C21 P1 1.816(4) . ?
C22 C23 1.383(6) . ?
C22 H22 0.9300 . ?
C23 C24 1.367(6) . ?
C23 H23 0.9300 . ?
C24 C25 1.374(7) . ?
C24 H24 0.9300 . ?
C25 C26 1.362(6) . ?
C25 H25 0.9300 . ?
C26 H26 0.9300 . ?
C27 C28 1.381(5) . ?
C27 C32 1.384(5) . ?
C27 P1 1.821(4) . ?
C28 C29 1.377(6) . ?
C28 H28 0.9300 . ?
C29 C30 1.372(7) . ?
C29 H29 0.9300 . ?
C30 C31 1.374(7) . ?
C30 H30 0.9300 . ?
C31 C32 1.374(6) . ?
C31 H31 0.9300 . ?
C32 H32 0.9300 . ?
C33 C34 1.527(5) . ?
C33 P1 1.824(3) . ?
C33 H33A 0.9700 . ?
C33 H33B 0.9700 . ?
C34 P2 1.851(4) . ?
C34 H34A 0.9700 . ?
C34 H34B 0.9700 . ?
C35 C40 1.374(6) . ?
C35 C36 1.379(6) . ?
C35 P2 1.811(4) . ?
C36 C37 1.371(7) . ?
C36 H36 0.9300 . ?
C37 C38 1.357(8) . ?
C37 H37 0.9300 . ?
C38 C39 1.365(8) . ?
C38 H38 0.9300 . ?
C39 C40 1.380(7) . ?
C39 H39 0.9300 . ?
C40 H40 0.9300 . ?
C41 C46 1.366(6) . ?
C41 C42 1.378(6) . ?
C41 P2 1.836(4) . ?
C42 C43 1.380(5) . ?
C42 H42 0.9300 . ?
C43 C44 1.352(7) . ?
C43 H43 0.9300 . ?
C44 C45 1.347(8) . ?
C44 H44 0.9300 . ?
C45 C46 1.397(6) . ?
C45 H45 0.9300 . ?
C46 H46 0.9300 . ?
C47 C48 1.385(5) . ?
C47 C52 1.392(5) . ?
C47 B1 1.647(5) . ?
C48 C49 1.391(5) . ?
C48 H48 0.9300 . ?
C49 C50 1.370(5) . ?
C49 C53 1.496(5) . ?
C50 C51 1.375(5) . ?
C50 H50 0.9300 . ?
C51 C52 1.380(5) . ?
C51 C54 1.486(5) . ?
C52 H52 0.9300 . ?
C53 F1 1.326(5) . ?
C53 F3 1.332(5) . ?
C53 F2 1.336(5) . ?
C54 F6 1.275(5) . ?
C54 F4 1.284(6) . ?
C54 F5 1.296(6) . ?
C55 C56 1.385(5) . ?
C55 C60 1.394(5) . ?
C55 B1 1.641(6) . ?
C56 C57 1.385(5) . ?
C56 H56 0.9300 . ?
C57 C58 1.379(5) . ?
C57 C61 1.477(6) . ?
C58 C59 1.374(6) . ?
C58 H58 0.9300 . ?
C59 C60 1.369(5) . ?
C59 C62 1.495(6) . ?
C60 H60 0.9300 . ?
C61 F9 1.279(5) . ?
C61 F7 1.295(5) . ?
C61 F8 1.312(6) . ?
C62 F11' 1.275(11) . ?
C62 F12' 1.309(11) . ?
C62 F10 1.316(5) . ?
C62 F11 1.332(6) . ?
C62 F12 1.334(6) . ?
C62 F10' 1.339(11) . ?
C63 C64 1.390(5) . ?
C63 C68 1.396(5) . ?
C63 B1 1.636(6) . ?
C64 C65 1.379(6) . ?
C64 H64 0.9300 . ?
C65 C66 1.376(6) . ?
C65 C69 1.484(6) . ?
C66 C67 1.379(5) . ?
C66 H66 0.9300 . ?
C67 C68 1.386(5) . ?
C67 C70 1.494(6) . ?
C68 H68 0.9300 . ?
C69 F13' 1.282(10) . ?
C69 F15' 1.303(11) . ?
C69 F13 1.307(8) . ?
C69 F14' 1.310(9) . ?
C69 F15 1.313(8) . ?
C69 F14 1.319(9) . ?
C70 F18' 1.244(8) . ?
C70 F16 1.257(7) . ?
C70 F17' 1.269(10) . ?
C70 F18 1.298(8) . ?
C70 F17 1.370(7) . ?
C70 F16' 1.401(8) . ?
C71 C72 1.391(5) . ?
C71 C76 1.396(5) . ?
C71 B1 1.639(6) . ?
C72 C73 1.386(6) . ?
C72 H72 0.9300 . ?
C73 C74 1.370(6) . ?
C73 C77 1.488(6) . ?
C74 C75 1.372(7) . ?
C74 H74 0.9300 . ?
C75 C76 1.379(6) . ?
C75 C78 1.523(7) . ?
C76 H76 0.9300 . ?
C77 F20 1.291(6) . ?
C77 F21 1.327(6) . ?
C77 F19 1.332(7) . ?
C78 F23' 1.258(10) . ?
C78 F23 1.273(7) . ?
C78 F22' 1.333(10) . ?
C78 F24 1.363(8) . ?
C78 F22 1.410(8) . ?
C78 F24' 1.479(10) . ?
P1 Ru1 2.2902(10) . ?
P2 Ru1 2.2741(9) . ?
Fe1 C14' 1.977(9) . ?
Fe1 C11' 1.985(9) . ?
Fe1 C13' 2.000(8) . ?
Fe1 C15' 2.013(7) . ?
Fe1 C12' 2.022(7) . ?
C79 Cl1 1.690(3) . ?
C79 Cl2 1.691(3) . ?
C79 Cl3 1.691(3) . ?
C79 H79 0.9800 . ?
Cl1' C79' 1.693(3) . ?
Cl1' Cl1' 2.208(8) 2 ?
C79' Cl2' 1.693(3) . ?
C79' Cl3' 1.694(3) . ?
C79' H79' 0.9800 . ?
C11' C15' 1.4200 . ?
C11' C14' 1.4200 . ?
C11' H11' 0.9300 . ?
C15' C12' 1.4200 . ?
C15' H15' 0.9300 . ?
C12' C13' 1.4200 . ?
C12' H12' 0.9300 . ?
C13' C14' 1.4200 . ?
C13' H13' 0.9300 . ?
C14' H14' 0.9300 . ?

loop_
_geom_torsion_atom_site_label_1
_geom_torsion_atom_site_label_2
_geom_torsion_atom_site_label_3
_geom_torsion_atom_site_label_4
_geom_torsion
_geom_torsion_site_symmetry_1
_geom_torsion_site_symmetry_2
_geom_torsion_site_symmetry_3
_geom_torsion_site_symmetry_4
_geom_torsion_publ_flag
C1 C2 C3 C4 111.3(4) . . . . ?
C6 C2 C3 C4 -67.5(4) . . . . ?
C1 C2 C3 C5 -67.8(4) . . . . ?
C6 C2 C3 C5 113.4(4) . . . . ?
C5 C3 C4 C5 -0.4(5) . . . 2_566 ?
C2 C3 C4 C5 -179.5(3) . . . 2_566 ?
C4 C3 C5 C4 0.4(5) . . . 2_566 ?
C2 C3 C5 C4 179.5(3) . . . 2_566 ?
C1 C2 C6 C7 23.9(5) . . . . ?
C3 C2 C6 C7 -157.5(3) . . . . ?
C1 C2 C6 C10 -156.5(3) . . . . ?
C3 C2 C6 C10 22.1(5) . . . . ?
C1 C2 C6 Fe1 113.8(3) . . . . ?
C3 C2 C6 Fe1 -67.5(4) . . . . ?
C10 C6 C7 C8 0.3(4) . . . . ?
C2 C6 C7 C8 180.0(3) . . . . ?
Fe1 C6 C7 C8 59.5(3) . . . . ?
C10 C6 C7 Fe1 -59.2(2) . . . . ?
C2 C6 C7 Fe1 120.5(3) . . . . ?
C6 C7 C8 C9 0.0(5) . . . . ?
Fe1 C7 C8 C9 60.0(3) . . . . ?
C6 C7 C8 Fe1 -59.9(3) . . . . ?
C7 C8 C9 C10 -0.4(5) . . . . ?
Fe1 C8 C9 C10 59.0(3) . . . . ?
C7 C8 C9 Fe1 -59.4(3) . . . . ?
C8 C9 C10 C6 0.6(5) . . . . ?
Fe1 C9 C10 C6 59.4(3) . . . . ?
C8 C9 C10 Fe1 -58.9(3) . . . . ?
C7 C6 C10 C9 -0.5(4) . . . . ?
C2 C6 C10 C9 179.8(3) . . . . ?
Fe1 C6 C10 C9 -59.8(3) . . . . ?
C7 C6 C10 Fe1 59.2(3) . . . . ?
C2 C6 C10 Fe1 -120.4(3) . . . . ?
C15 C11 C12 C13 0.0 . . . . ?
Fe1 C11 C12 C13 -59.5(3) . . . . ?
C15 C11 C12 Fe1 59.5(3) . . . . ?
C11 C12 C13 C14 0.0 . . . . ?
Fe1 C12 C13 C14 -60.1(3) . . . . ?
C11 C12 C13 Fe1 60.1(3) . . . . ?
C12 C13 C14 C15 0.0 . . . . ?
Fe1 C13 C14 C15 -61.3(4) . . . . ?
C12 C13 C14 Fe1 61.3(4) . . . . ?
C12 C11 C15 C14 0.0 . . . . ?
Fe1 C11 C15 C14 60.3(3) . . . . ?
C12 C11 C15 Fe1 -60.3(3) . . . . ?
C13 C14 C15 C11 0.0 . . . . ?
Fe1 C14 C15 C11 -61.5(4) . . . . ?
C13 C14 C15 Fe1 61.5(4) . . . . ?
C20 C16 C17 C18 -0.6(4) . . . . ?
Ru1 C16 C17 C18 63.3(3) . . . . ?
C20 C16 C17 Ru1 -63.9(3) . . . . ?
C16 C17 C18 C19 0.3(4) . . . . ?
Ru1 C17 C18 C19 63.6(3) . . . . ?
C16 C17 C18 Ru1 -63.3(3) . . . . ?
C17 C18 C19 C20 0.2(4) . . . . ?
Ru1 C18 C19 C20 63.7(3) . . . . ?
C17 C18 C19 Ru1 -63.5(3) . . . . ?
C18 C19 C20 C16 -0.6(4) . . . . ?
Ru1 C19 C20 C16 62.5(2) . . . . ?
C18 C19 C20 Ru1 -63.1(3) . . . . ?
C17 C16 C20 C19 0.8(4) . . . . ?
Ru1 C16 C20 C19 -62.8(3) . . . . ?
C17 C16 C20 Ru1 63.6(3) . . . . ?
C26 C21 C22 C23 0.7(6) . . . . ?
P1 C21 C22 C23 177.2(3) . . . . ?
C21 C22 C23 C24 -0.7(6) . . . . ?
C22 C23 C24 C25 0.9(7) . . . . ?
C23 C24 C25 C26 -1.1(7) . . . . ?
C24 C25 C26 C21 1.1(7) . . . . ?
C22 C21 C26 C25 -0.9(6) . . . . ?
P1 C21 C26 C25 -177.5(4) . . . . ?
C32 C27 C28 C29 -0.6(7) . . . . ?
P1 C27 C28 C29 178.1(4) . . . . ?
C27 C28 C29 C30 -0.9(9) . . . . ?
C28 C29 C30 C31 1.5(10) . . . . ?
C29 C30 C31 C32 -0.4(9) . . . . ?
C30 C31 C32 C27 -1.2(8) . . . . ?
C28 C27 C32 C31 1.7(7) . . . . ?
P1 C27 C32 C31 -177.0(4) . . . . ?
P1 C33 C34 P2 22.4(3) . . . . ?
C40 C35 C36 C37 0.9(6) . . . . ?
P2 C35 C36 C37 -178.9(4) . . . . ?
C35 C36 C37 C38 -0.1(8) . . . . ?
C36 C37 C38 C39 -0.8(8) . . . . ?
C37 C38 C39 C40 1.0(8) . . . . ?
C36 C35 C40 C39 -0.7(6) . . . . ?
P2 C35 C40 C39 179.0(4) . . . . ?
C38 C39 C40 C35 -0.2(8) . . . . ?
C46 C41 C42 C43 0.0(6) . . . . ?
P2 C41 C42 C43 -178.4(3) . . . . ?
C41 C42 C43 C44 -0.6(7) . . . . ?
C42 C43 C44 C45 1.1(8) . . . . ?
C43 C44 C45 C46 -1.0(9) . . . . ?
C42 C41 C46 C45 0.2(7) . . . . ?
P2 C41 C46 C45 178.6(4) . . . . ?
C44 C45 C46 C41 0.3(9) . . . . ?
C52 C47 C48 C49 -3.0(5) . . . . ?
B1 C47 C48 C49 179.4(4) . . . . ?
C47 C48 C49 C50 1.7(6) . . . . ?
C47 C48 C49 C53 -177.5(4) . . . . ?
C48 C49 C50 C51 0.6(5) . . . . ?
C53 C49 C50 C51 179.8(4) . . . . ?
C49 C50 C51 C52 -1.3(5) . . . . ?
C49 C50 C51 C54 -179.5(4) . . . . ?
C50 C51 C52 C47 -0.2(6) . . . . ?
C54 C51 C52 C47 178.0(4) . . . . ?
C48 C47 C52 C51 2.3(5) . . . . ?
B1 C47 C52 C51 180.0(4) . . . . ?
C50 C49 C53 F1 118.6(4) . . . . ?
C48 C49 C53 F1 -62.2(5) . . . . ?
C50 C49 C53 F3 -2.9(6) . . . . ?
C48 C49 C53 F3 176.4(4) . . . . ?
C50 C49 C53 F2 -123.2(4) . . . . ?
C48 C49 C53 F2 56.0(5) . . . . ?
C50 C51 C54 F6 -7.9(7) . . . . ?
C52 C51 C54 F6 173.8(5) . . . . ?
C50 C51 C54 F4 116.0(5) . . . . ?
C52 C51 C54 F4 -62.2(6) . . . . ?
C50 C51 C54 F5 -128.5(5) . . . . ?
C52 C51 C54 F5 53.2(6) . . . . ?
C60 C55 C56 C57 -1.3(5) . . . . ?
B1 C55 C56 C57 -175.8(4) . . . . ?
C55 C56 C57 C58 -0.3(6) . . . . ?
C55 C56 C57 C61 178.9(4) . . . . ?
C56 C57 C58 C59 0.5(6) . . . . ?
C61 C57 C58 C59 -178.8(4) . . . . ?
C57 C58 C59 C60 1.1(6) . . . . ?
C57 C58 C59 C62 -176.5(4) . . . . ?
C58 C59 C60 C55 -2.9(6) . . . . ?
C62 C59 C60 C55 174.7(4) . . . . ?
C56 C55 C60 C59 2.9(5) . . . . ?
B1 C55 C60 C59 177.7(4) . . . . ?
C58 C57 C61 F9 -5.4(7) . . . . ?
C56 C57 C61 F9 175.3(5) . . . . ?
C58 C57 C61 F7 119.4(5) . . . . ?
C56 C57 C61 F7 -59.8(6) . . . . ?
C58 C57 C61 F8 -124.7(5) . . . . ?
C56 C57 C61 F8 56.1(6) . . . . ?
C60 C59 C62 F11' 81(2) . . . . ?
C58 C59 C62 F11' -101(2) . . . . ?
C60 C59 C62 F12' -42(2) . . . . ?
C58 C59 C62 F12' 135(2) . . . . ?
C60 C59 C62 F10 -112.3(6) . . . . ?
C58 C59 C62 F10 65.3(7) . . . . ?
C60 C59 C62 F11 127.7(5) . . . . ?
C58 C59 C62 F11 -54.7(6) . . . . ?
C60 C59 C62 F12 8.4(7) . . . . ?
C58 C59 C62 F12 -173.9(5) . . . . ?
C60 C59 C62 F10' -159.4(16) . . . . ?
C58 C59 C62 F10' 18.2(17) . . . . ?
C68 C63 C64 C65 1.7(6) . . . . ?
B1 C63 C64 C65 177.0(4) . . . . ?
C63 C64 C65 C66 -1.9(6) . . . . ?
C63 C64 C65 C69 178.0(4) . . . . ?
C64 C65 C66 C67 0.2(6) . . . . ?
C69 C65 C66 C67 -179.7(4) . . . . ?
C65 C66 C67 C68 1.5(6) . . . . ?
C65 C66 C67 C70 -178.8(4) . . . . ?
C66 C67 C68 C63 -1.7(6) . . . . ?
C70 C67 C68 C63 178.6(4) . . . . ?
C64 C63 C68 C67 0.1(5) . . . . ?
B1 C63 C68 C67 -175.3(3) . . . . ?
C66 C65 C69 F13' -66.7(14) . . . . ?
C64 C65 C69 F13' 113.4(14) . . . . ?
C66 C65 C69 F15' 169.3(12) . . . . ?
C64 C65 C69 F15' -10.6(13) . . . . ?
C66 C65 C69 F13 15.8(12) . . . . ?
C64 C65 C69 F13 -164.1(11) . . . . ?
C66 C65 C69 F14' 50.3(9) . . . . ?
C64 C65 C69 F14' -129.6(8) . . . . ?
C66 C65 C69 F15 -101.5(7) . . . . ?
C64 C65 C69 F15 78.6(8) . . . . ?
C66 C65 C69 F14 140.2(8) . . . . ?
C64 C65 C69 F14 -39.7(9) . . . . ?
C66 C67 C70 F18' 3.8(15) . . . . ?
C68 C67 C70 F18' -176.5(14) . . . . ?
C66 C67 C70 F16 -65.0(11) . . . . ?
C68 C67 C70 F16 114.7(11) . . . . ?
C66 C67 C70 F17' 138.2(9) . . . . ?
C68 C67 C70 F17' -42.2(10) . . . . ?
C66 C67 C70 F18 161.7(7) . . . . ?
C68 C67 C70 F18 -18.6(8) . . . . ?
C66 C67 C70 F17 49.4(7) . . . . ?
C68 C67 C70 F17 -131.0(6) . . . . ?
C66 C67 C70 F16' -112.2(7) . . . . ?
C68 C67 C70 F16' 67.5(8) . . . . ?
C76 C71 C72 C73 -2.3(6) . . . . ?
B1 C71 C72 C73 -176.2(4) . . . . ?
C71 C72 C73 C74 1.5(8) . . . . ?
C71 C72 C73 C77 -177.0(5) . . . . ?
C72 C73 C74 C75 0.0(9) . . . . ?
C77 C73 C74 C75 178.5(6) . . . . ?
C73 C74 C75 C76 -0.5(10) . . . . ?
C73 C74 C75 C78 -178.1(6) . . . . ?
C74 C75 C76 C71 -0.4(9) . . . . ?
C78 C75 C76 C71 177.2(5) . . . . ?
C72 C71 C76 C75 1.8(7) . . . . ?
B1 C71 C76 C75 175.9(5) . . . . ?
C74 C73 C77 F20 41.5(8) . . . . ?
C72 C73 C77 F20 -140.0(5) . . . . ?
C74 C73 C77 F21 165.8(6) . . . . ?
C72 C73 C77 F21 -15.7(8) . . . . ?
C74 C73 C77 F19 -76.7(7) . . . . ?
C72 C73 C77 F19 101.9(6) . . . . ?
C74 C75 C78 F23' -153.3(10) . . . . ?
C76 C75 C78 F23' 29.1(12) . . . . ?
C74 C75 C78 F23 2.1(11) . . . . ?
C76 C75 C78 F23 -175.5(8) . . . . ?
C74 C75 C78 F22' 67.0(11) . . . . ?
C76 C75 C78 F22' -110.6(9) . . . . ?
C74 C75 C78 F24 -122.3(7) . . . . ?
C76 C75 C78 F24 60.1(9) . . . . ?
C74 C75 C78 F22 124.5(7) . . . . ?
C76 C75 C78 F22 -53.1(8) . . . . ?
C74 C75 C78 F24' -40.8(9) . . . . ?
C76 C75 C78 F24' 141.6(7) . . . . ?
C22 C21 P1 C27 -137.0(3) . . . . ?
C26 C21 P1 C27 39.5(4) . . . . ?
C22 C21 P1 C33 112.5(3) . . . . ?
C26 C21 P1 C33 -71.0(4) . . . . ?
C22 C21 P1 Ru1 -7.5(4) . . . . ?
C26 C21 P1 Ru1 168.9(3) . . . . ?
C28 C27 P1 C21 61.7(4) . . . . ?
C32 C27 P1 C21 -119.6(4) . . . . ?
C28 C27 P1 C33 173.8(4) . . . . ?
C32 C27 P1 C33 -7.5(4) . . . . ?
C28 C27 P1 Ru1 -68.4(4) . . . . ?
C32 C27 P1 Ru1 110.3(3) . . . . ?
C34 C33 P1 C21 -170.6(3) . . . . ?
C34 C33 P1 C27 81.4(3) . . . . ?
C34 C33 P1 Ru1 -43.4(3) . . . . ?
C40 C35 P2 C41 -117.1(3) . . . . ?
C36 C35 P2 C41 62.7(3) . . . . ?
C40 C35 P2 C34 -6.8(4) . . . . ?
C36 C35 P2 C34 172.9(3) . . . . ?
C40 C35 P2 Ru1 115.7(3) . . . . ?
C36 C35 P2 Ru1 -64.5(3) . . . . ?
C46 C41 P2 C35 30.5(4) . . . . ?
C42 C41 P2 C35 -151.1(3) . . . . ?
C46 C41 P2 C34 -81.8(4) . . . . ?
C42 C41 P2 C34 96.6(3) . . . . ?
C46 C41 P2 Ru1 156.8(3) . . . . ?
C42 C41 P2 Ru1 -24.8(4) . . . . ?
C33 C34 P2 C35 134.1(3) . . . . ?
C33 C34 P2 C41 -117.8(3) . . . . ?
C33 C34 P2 Ru1 8.1(3) . . . . ?
C64 C63 B1 C71 25.6(5) . . . . ?
C68 C63 B1 C71 -159.3(3) . . . . ?
C64 C63 B1 C55 141.9(4) . . . . ?
C68 C63 B1 C55 -43.0(5) . . . . ?
C64 C63 B1 C47 -98.7(4) . . . . ?
C68 C63 B1 C47 76.4(4) . . . . ?
C72 C71 B1 C63 -143.4(4) . . . . ?
C76 C71 B1 C63 43.0(5) . . . . ?
C72 C71 B1 C55 94.2(4) . . . . ?
C76 C71 B1 C55 -79.3(5) . . . . ?
C72 C71 B1 C47 -24.3(6) . . . . ?
C76 C71 B1 C47 162.2(4) . . . . ?
C56 C55 B1 C63 -28.3(5) . . . . ?
C60 C55 B1 C63 157.4(3) . . . . ?
C56 C55 B1 C71 92.0(4) . . . . ?
C60 C55 B1 C71 -82.2(4) . . . . ?
C56 C55 B1 C47 -145.8(4) . . . . ?
C60 C55 B1 C47 40.0(4) . . . . ?
C48 C47 B1 C63 89.4(4) . . . . ?
C52 C47 B1 C63 -88.1(4) . . . . ?
C48 C47 B1 C71 -32.7(5) . . . . ?
C52 C47 B1 C71 149.9(4) . . . . ?
C48 C47 B1 C55 -148.2(3) . . . . ?
C52 C47 B1 C55 34.3(5) . . . . ?
Cl1' Cl1' C79' Cl2' -123.2(5) 2 . . . ?
Cl1' Cl1' C79' Cl3' 8.1(5) 2 . . . ?
C14' C11' C15' C12' 0.0 . . . . ?
Fe1 C11' C15' C12' 58.5(3) . . . . ?
C14' C11' C15' Fe1 -58.5(3) . . . . ?
C11' C15' C12' C13' 0.0 . . . . ?
Fe1 C15' C12' C13' 57.5(3) . . . . ?
C11' C15' C12' Fe1 -57.5(3) . . . . ?
C15' C12' C13' C14' 0.0 . . . . ?
Fe1 C12' C13' C14' 57.9(3) . . . . ?
C15' C12' C13' Fe1 -57.9(3) . . . . ?
C15' C11' C14' C13' 0.0 . . . . ?
Fe1 C11' C14' C13' -59.5(3) . . . . ?
C15' C11' C14' Fe1 59.5(3) . . . . ?
C12' C13' C14' C11' 0.0 . . . . ?
Fe1 C13' C14' C11' 59.0(3) . . . . ?
C12' C13' C14' Fe1 -59.0(3) . . . . ?

loop_
_exptl_oxdiff_crystal_face_indexfrac_h
_exptl_oxdiff_crystal_face_indexfrac_k
_exptl_oxdiff_crystal_face_indexfrac_l
_exptl_oxdiff_crystal_face_x
_exptl_oxdiff_crystal_face_y
_exptl_oxdiff_crystal_face_z
-0.9991 0.9979 -0.9994 -0.0148 0.0644 0.0219
14.8364 -14.1276 13.7050 0.2433 -0.9200 -0.3074
4.8033 20.0737 -1.7672 0.0516 -0.2279 0.9723
-15.6499 1.1899 -11.0048 -0.2415 0.9315 -0.2721
-3.8512 -20.8158 2.6053 -0.0361 0.1693 -0.9849
13.9377 -0.8219 -19.7610 0.9690 0.2187 -0.1149
2.3308 0.3646 21.0354 -0.4640 -0.8308 0.3074
-2.2257 -0.3786 -21.0690 0.4684 0.8284 -0.3072
20.4706 0.0476 -1.4401 0.7086 -0.6659 0.2334
-14.0754 -0.3709 20.1189 -0.9737 -0.2193 0.0621
